data_7231392
loop_
_publ_author_name
'Zhang, Sheng'
'Mo, Wenjiao'
'Zhang, Jiangwei'
'Wu, Haipeng'
'Li, Min'
'L\"u, Xingqiang'
'Yin, Bing'
'Yang, Desuo'

_publ_section_title
;
 Experimental and theoretical interpretation of the magnetic behavior of
 two Dy(iii) single-ion magnets constructed through \b-diketonate ligands
 with different substituent groups (--Cl/--OCH3)
;
_journal_issue 52
_journal_name_full 'RSC Advances'
_journal_page_first 29513
_journal_paper_doi 10.1039/C8RA06240D
_journal_volume 8
_journal_year 2018
_chemical_formula_sum 'C45 H32 Dy F9 N2 O9'
_chemical_formula_weight 1078.22
_space_group_crystal_system triclinic
_space_group_IT_number 2
_space_group_name_Hall '-P 1'
_space_group_name_H-M_alt 'P -1'
_symmetry_space_group_name_Hall '-P 1'
_symmetry_space_group_name_H-M 'P -1'
_atom_sites_solution_hydrogens geom
_audit_creation_method SHELXL-2018/3
_audit_update_record
;
2018-07-19 deposited with the CCDC.
2018-08-07 downloaded from the CCDC.
;
_cell_angle_alpha 85.703(11)
_cell_angle_beta 80.218(12)
_cell_angle_gamma 66.118(13)
_cell_formula_units_Z 2
_cell_length_a 10.7420(16)
_cell_length_b 12.7566(17)
_cell_length_c 16.960(2)
_cell_measurement_reflns_used 3542
_cell_measurement_temperature 130(2)
_cell_measurement_theta_max 68.5240
_cell_measurement_theta_min 3.9220
_cell_volume 2094.1(5)
_computing_cell_refinement 'CrysAlisPro 1.171.39.35c (Rigaku OD, 2017)'
_computing_data_collection 'CrysAlisPro 1.171.39.35c (Rigaku OD, 2017)'
_computing_data_reduction 'CrysAlisPro 1.171.39.35c (Rigaku OD, 2017)'
_computing_structure_refinement 'SHELXL-2018/3 (Sheldrick, 2018)'
_computing_structure_solution 'SHELXL-2018/3 (Sheldrick, 2018)'
_diffrn_ambient_temperature 130(2)
_diffrn_measured_fraction_theta_full 0.995
_diffrn_measured_fraction_theta_max 0.995
_diffrn_measurement_device_type 'Xcalibur, Eos, Gemini'
_diffrn_radiation_type CuK\a
_diffrn_radiation_wavelength 1.54184
_diffrn_reflns_av_R_equivalents 0.0787
_diffrn_reflns_av_unetI/netI 0.1115
_diffrn_reflns_Laue_measured_fraction_full 0.995
_diffrn_reflns_Laue_measured_fraction_max 0.995
_diffrn_reflns_limit_h_max 12
_diffrn_reflns_limit_h_min -8
_diffrn_reflns_limit_k_max 15
_diffrn_reflns_limit_k_min -14
_diffrn_reflns_limit_l_max 20
_diffrn_reflns_limit_l_min -18
_diffrn_reflns_number 14387
_diffrn_reflns_point_group_measured_fraction_full 0.995
_diffrn_reflns_point_group_measured_fraction_max 0.995
_diffrn_reflns_theta_full 67.249
_diffrn_reflns_theta_max 67.249
_diffrn_reflns_theta_min 3.790
_diffrn_source 'fine-focus sealed X-ray tube'
_exptl_absorpt_coefficient_mu 10.442
_exptl_absorpt_correction_T_max 1.00000
_exptl_absorpt_correction_T_min 0.31416
_exptl_absorpt_correction_type multi-scan
_exptl_absorpt_process_details sadabs
_exptl_crystal_colour white
_exptl_crystal_density_diffrn 1.710
_exptl_crystal_description block
_exptl_crystal_F_000 1070
_exptl_crystal_size_max 0.080
_exptl_crystal_size_mid 0.080
_exptl_crystal_size_min 0.070
_refine_diff_density_max 1.223
_refine_diff_density_min -1.670
_refine_diff_density_rms 0.130
_refine_ls_extinction_method none
_refine_ls_goodness_of_fit_ref 1.027
_refine_ls_hydrogen_treatment constr
_refine_ls_matrix_type full
_refine_ls_number_parameters 598
_refine_ls_number_reflns 7479
_refine_ls_number_restraints 0
_refine_ls_restrained_S_all 1.027
_refine_ls_R_factor_all 0.0961
_refine_ls_R_factor_gt 0.0635
_refine_ls_shift/su_max 0.001
_refine_ls_shift/su_mean 0.000
_refine_ls_structure_factor_coef Fsqd
_refine_ls_weighting_details 'w=1/[\s^2^(Fo^2^)+(0.0836P)^2^] where P=(Fo^2^+2Fc^2^)/3'
_refine_ls_weighting_scheme calc
_refine_ls_wR_factor_gt 0.1479
_refine_ls_wR_factor_ref 0.1863
_reflns_Friedel_coverage 0.000
_reflns_number_gt 5324
_reflns_number_total 7479
_reflns_threshold_expression 'I > 2\s(I)'
_cod_data_source_file c8ra06240d2.cif
_cod_data_source_block exp_9403
_cod_database_code 7231392
_shelx_shelxl_version_number 2018/3
_shelx_space_group_comment
;
The symmetry employed for this shelxl refinement is uniquely defined
by the following loop, which should always be used as a source of
symmetry information in preference to the above space-group names.
They are only intended as comments.
;
_shelx_estimated_absorpt_t_min 0.489
_shelx_estimated_absorpt_t_max 0.529

loop_
_space_group_symop_operation_xyz
'x, y, z'
'-x, -y, -z'

loop_
_atom_site_label
_atom_site_type_symbol
_atom_site_fract_x
_atom_site_fract_y
_atom_site_fract_z
_atom_site_U_iso_or_equiv
_atom_site_adp_type
_atom_site_occupancy
_atom_site_site_symmetry_order
_atom_site_calc_flag
_atom_site_refinement_flags_posn
_atom_site_refinement_flags_adp
Dy1 Dy 0.21042(5) 0.80511(4) 0.77133(3) 0.04146(18) Uani 1 1 d . .
F1 F 0.3552(6) 0.6191(5) 0.5149(4) 0.0732(17) Uani 1 1 d . .
F2 F 0.3328(7) 0.7600(5) 0.4335(4) 0.0761(18) Uani 1 1 d . .
F3 F 0.5039(6) 0.6924(5) 0.4995(4) 0.0736(17) Uani 1 1 d . .
F4 F 0.1600(8) 0.3992(5) 0.6929(6) 0.122(3) Uani 1 1 d . .
F5 F 0.3504(7) 0.4013(5) 0.7104(4) 0.086(2) Uani 1 1 d . .
F6 F 0.2023(8) 0.4028(5) 0.8101(5) 0.099(2) Uani 1 1 d . .
F7 F -0.0150(7) 0.7449(5) 1.0939(4) 0.085(2) Uani 1 1 d . .
F8 F 0.0365(7) 0.6161(5) 1.0046(4) 0.081(2) Uani 1 1 d . .
F9 F 0.1940(5) 0.6445(4) 1.0485(3) 0.0633(15) Uani 1 1 d . .
N1 N 0.4594(7) 0.6873(5) 0.7921(4) 0.0437(17) Uani 1 1 d . .
N2 N 0.3393(7) 0.9173(5) 0.8145(4) 0.0407(16) Uani 1 1 d . .
O1 O 0.3153(6) 0.7530(5) 0.6417(4) 0.0512(15) Uani 1 1 d . .
O2 O 0.1540(6) 0.9682(4) 0.6913(3) 0.0417(13) Uani 1 1 d . .
O3 O -0.1445(7) 1.4694(5) 0.5694(4) 0.0642(18) Uani 1 1 d . .
O4 O 0.2270(5) 0.6168(4) 0.7624(4) 0.0435(14) Uani 1 1 d . .
O5 O 0.0084(6) 0.8161(5) 0.7344(4) 0.0473(15) Uani 1 1 d . .
O6 O -0.5502(7) 0.9829(7) 0.6010(4) 0.071(2) Uani 1 1 d . .
O7 O 0.1710(6) 0.7455(4) 0.9034(4) 0.0441(14) Uani 1 1 d . .
O8 O 0.0406(6) 0.9580(4) 0.8434(4) 0.0436(14) Uani 1 1 d . .
O9 O -0.5326(6) 1.3690(5) 0.8716(4) 0.0519(16) Uani 1 1 d . .
C1 C 0.5208(9) 0.5760(7) 0.7795(6) 0.054(2) Uani 1 1 d . .
H1 H 0.473549 0.540256 0.758609 0.065 Uiso 1 1 calc R U
C2 C 0.6544(9) 0.5086(8) 0.7963(7) 0.068(3) Uani 1 1 d . .
H2 H 0.694403 0.430550 0.785320 0.081 Uiso 1 1 calc R U
C3 C 0.7235(9) 0.5578(8) 0.8281(6) 0.056(3) Uani 1 1 d . .
H3 H 0.811745 0.513922 0.839392 0.067 Uiso 1 1 calc R U
C4 C 0.6620(8) 0.6757(7) 0.8442(5) 0.045(2) Uani 1 1 d . .
C5 C 0.7274(9) 0.7343(9) 0.8785(6) 0.056(3) Uani 1 1 d . .
H5 H 0.813142 0.692826 0.894063 0.067 Uiso 1 1 calc R U
C6 C 0.6685(9) 0.8472(9) 0.8890(6) 0.056(2) Uani 1 1 d . .
H6 H 0.714581 0.882693 0.911427 0.068 Uiso 1 1 calc R U
C7 C 0.5382(9) 0.9149(7) 0.8671(5) 0.045(2) Uani 1 1 d . .
C8 C 0.4716(10) 1.0347(8) 0.8747(6) 0.054(2) Uani 1 1 d . .
H8 H 0.513914 1.074406 0.896144 0.065 Uiso 1 1 calc R U
C9 C 0.3470(10) 1.0931(7) 0.8515(6) 0.051(2) Uani 1 1 d . .
H9 H 0.304669 1.172576 0.855100 0.061 Uiso 1 1 calc R U
C10 C 0.2829(8) 1.0305(7) 0.8217(5) 0.043(2) Uani 1 1 d . .
H10 H 0.196746 1.070624 0.806315 0.052 Uiso 1 1 calc R U
C11 C 0.4639(7) 0.8586(7) 0.8362(5) 0.0373(18) Uani 1 1 d . .
C12 C 0.5276(8) 0.7381(7) 0.8250(5) 0.043(2) Uani 1 1 d . .
C13 C 0.2902(9) 0.7997(7) 0.5744(6) 0.047(2) Uani 1 1 d . .
C14 C 0.3696(11) 0.7183(8) 0.5047(7) 0.062(3) Uani 1 1 d . .
C15 C 0.2037(9) 0.9104(7) 0.5586(6) 0.046(2) Uani 1 1 d . .
H15 H 0.185796 0.930525 0.506595 0.056 Uiso 1 1 calc R U
C16 C 0.1410(8) 0.9944(7) 0.6192(6) 0.042(2) Uani 1 1 d . .
C17 C 0.0632(8) 1.1185(7) 0.6013(5) 0.0420(19) Uani 1 1 d . .
C18 C 0.0407(9) 1.1624(7) 0.5260(6) 0.048(2) Uani 1 1 d . .
H18 H 0.074317 1.112187 0.483014 0.058 Uiso 1 1 calc R U
C19 C -0.0303(10) 1.2789(8) 0.5112(6) 0.061(3) Uani 1 1 d . .
H19 H -0.046409 1.305690 0.459837 0.073 Uiso 1 1 calc R U
C20 C -0.0760(9) 1.3535(8) 0.5748(7) 0.056(2) Uani 1 1 d . .
C21 C -0.0536(9) 1.3108(7) 0.6513(6) 0.051(2) Uani 1 1 d . .
H21 H -0.083760 1.360976 0.694196 0.061 Uiso 1 1 calc R U
C22 C 0.0120(9) 1.1963(7) 0.6638(5) 0.049(2) Uani 1 1 d . .
H22 H 0.022972 1.169298 0.715746 0.059 Uiso 1 1 calc R U
C23 C -0.1666(11) 1.5195(8) 0.4911(7) 0.072(3) Uani 1 1 d . .
H23A H -0.079564 1.498954 0.456763 0.108 Uiso 1 1 calc R U
H23B H -0.211160 1.601444 0.495598 0.108 Uiso 1 1 calc R U
H23C H -0.223741 1.491516 0.468977 0.108 Uiso 1 1 calc R U
C24 C 0.1538(9) 0.5749(7) 0.7369(5) 0.044(2) Uani 1 1 d . .
C25 C 0.2179(13) 0.4426(8) 0.7372(7) 0.068(3) Uani 1 1 d . .
C26 C 0.0289(9) 0.6314(7) 0.7104(5) 0.049(2) Uani 1 1 d . .
H26 H -0.012992 0.588541 0.692544 0.059 Uiso 1 1 calc R U
C27 C -0.0379(8) 0.7523(7) 0.7095(5) 0.0397(19) Uani 1 1 d . .
C28 C -0.1755(8) 0.8103(7) 0.6818(5) 0.0415(19) Uani 1 1 d . .
C29 C -0.2479(9) 0.7526(8) 0.6571(5) 0.050(2) Uani 1 1 d . .
H29 H -0.212494 0.672958 0.658774 0.060 Uiso 1 1 calc R U
C30 C -0.3702(10) 0.8127(9) 0.6305(6) 0.058(3) Uani 1 1 d . .
H30 H -0.417224 0.773066 0.613938 0.070 Uiso 1 1 calc R U
C31 C -0.4262(9) 0.9308(9) 0.6274(5) 0.054(2) Uani 1 1 d . .
C32 C -0.3582(9) 0.9911(8) 0.6529(6) 0.054(2) Uani 1 1 d . .
H32 H -0.395982 1.070837 0.652731 0.064 Uiso 1 1 calc R U
C33 C -0.2327(9) 0.9296(8) 0.6786(5) 0.049(2) Uani 1 1 d . .
H33 H -0.185068 0.969204 0.694287 0.059 Uiso 1 1 calc R U
C34 C -0.6038(10) 1.1034(11) 0.5912(8) 0.089(4) Uani 1 1 d . .
H34A H -0.629203 1.139062 0.642715 0.134 Uiso 1 1 calc R U
H34B H -0.683470 1.127788 0.564947 0.134 Uiso 1 1 calc R U
H34C H -0.535073 1.125179 0.559394 0.134 Uiso 1 1 calc R U
C35 C 0.0707(9) 0.7836(6) 0.9592(5) 0.0398(19) Uani 1 1 d . .
C36 C 0.0672(10) 0.6974(7) 1.0282(6) 0.054(2) Uani 1 1 d . .
C37 C -0.0449(8) 0.8885(6) 0.9637(5) 0.0396(18) Uani 1 1 d . .
H37 H -0.114881 0.903216 1.007283 0.048 Uiso 1 1 calc R U
C38 C -0.0556(8) 0.9717(6) 0.9023(5) 0.0395(19) Uani 1 1 d . .
C39 C -0.1851(8) 1.0757(6) 0.8988(5) 0.0406(19) Uani 1 1 d . .
C40 C -0.2775(8) 1.1257(6) 0.9663(5) 0.0382(19) Uani 1 1 d . .
H40 H -0.260398 1.092572 1.016160 0.046 Uiso 1 1 calc R U
C41 C -0.3975(8) 1.2264(6) 0.9608(5) 0.0418(19) Uani 1 1 d . .
H41 H -0.458743 1.260737 1.006340 0.050 Uiso 1 1 calc R U
C42 C -0.4207(9) 1.2723(6) 0.8851(6) 0.045(2) Uani 1 1 d . .
C43 C -0.3287(9) 1.2203(7) 0.8175(6) 0.045(2) Uani 1 1 d . .
H43 H -0.347248 1.250136 0.767001 0.055 Uiso 1 1 calc R U
C44 C -0.2105(8) 1.1252(6) 0.8247(5) 0.0398(18) Uani 1 1 d . .
H44 H -0.146996 1.093680 0.779335 0.048 Uiso 1 1 calc R U
C45 C -0.6242(10) 1.4334(8) 0.9376(6) 0.062(3) Uani 1 1 d . .
H45A H -0.676085 1.391687 0.964673 0.093 Uiso 1 1 calc R U
H45B H -0.686044 1.505554 0.918891 0.093 Uiso 1 1 calc R U
H45C H -0.572606 1.446652 0.973844 0.093 Uiso 1 1 calc R U

loop_
_atom_site_aniso_label
_atom_site_aniso_U_11
_atom_site_aniso_U_22
_atom_site_aniso_U_33
_atom_site_aniso_U_23
_atom_site_aniso_U_13
_atom_site_aniso_U_12
Dy1 0.0362(3) 0.0306(3) 0.0642(4) 0.0072(2) -0.0218(2) -0.0159(2)
F1 0.078(4) 0.046(3) 0.103(5) -0.005(3) -0.020(4) -0.029(3)
F2 0.100(5) 0.059(4) 0.069(4) -0.003(3) -0.032(4) -0.024(3)
F3 0.048(3) 0.076(4) 0.089(4) -0.024(3) -0.003(3) -0.016(3)
F4 0.141(7) 0.044(3) 0.211(9) 0.002(4) -0.129(7) -0.029(4)
F5 0.078(5) 0.043(3) 0.130(6) -0.009(3) -0.039(4) -0.009(3)
F6 0.117(6) 0.058(4) 0.135(6) 0.047(4) -0.048(5) -0.046(4)
F7 0.085(5) 0.051(3) 0.076(4) 0.021(3) 0.005(4) 0.007(3)
F8 0.097(5) 0.057(3) 0.112(5) 0.033(3) -0.042(4) -0.051(3)
F9 0.053(3) 0.054(3) 0.076(4) 0.027(3) -0.027(3) -0.011(3)
N1 0.038(4) 0.026(3) 0.070(5) 0.009(3) -0.021(3) -0.012(3)
N2 0.042(4) 0.029(3) 0.057(4) 0.006(3) -0.023(3) -0.016(3)
O1 0.045(3) 0.041(3) 0.069(4) 0.004(3) -0.019(3) -0.015(3)
O2 0.048(3) 0.038(3) 0.046(3) 0.012(3) -0.017(3) -0.023(3)
O3 0.060(4) 0.035(3) 0.093(5) 0.010(3) -0.016(4) -0.015(3)
O4 0.039(3) 0.033(3) 0.067(4) 0.007(3) -0.023(3) -0.019(3)
O5 0.039(3) 0.038(3) 0.071(4) 0.001(3) -0.026(3) -0.014(3)
O6 0.047(4) 0.087(5) 0.093(5) 0.031(4) -0.041(4) -0.034(4)
O7 0.039(3) 0.034(3) 0.063(4) 0.009(3) -0.020(3) -0.015(3)
O8 0.040(3) 0.030(3) 0.062(4) 0.005(3) -0.017(3) -0.013(3)
O9 0.048(4) 0.037(3) 0.063(4) 0.006(3) -0.026(3) -0.002(3)
C1 0.050(5) 0.036(5) 0.082(7) 0.004(4) -0.024(5) -0.018(4)
C2 0.039(5) 0.034(5) 0.122(10) 0.015(5) -0.014(6) -0.008(4)
C3 0.041(5) 0.049(5) 0.085(7) 0.028(5) -0.027(5) -0.023(4)
C4 0.026(4) 0.049(5) 0.065(6) 0.016(4) -0.015(4) -0.019(4)
C5 0.039(5) 0.070(6) 0.068(6) 0.026(5) -0.029(5) -0.026(5)
C6 0.050(5) 0.074(7) 0.062(6) 0.011(5) -0.028(5) -0.036(5)
C7 0.046(5) 0.055(5) 0.055(5) 0.014(4) -0.029(4) -0.035(4)
C8 0.062(6) 0.062(6) 0.059(6) 0.006(5) -0.023(5) -0.040(5)
C9 0.062(6) 0.037(4) 0.069(6) 0.006(4) -0.023(5) -0.031(4)
C10 0.039(4) 0.046(5) 0.055(5) 0.010(4) -0.017(4) -0.027(4)
C11 0.028(4) 0.043(4) 0.046(5) 0.009(4) -0.015(4) -0.017(4)
C12 0.032(4) 0.045(5) 0.051(5) 0.015(4) -0.010(4) -0.017(4)
C13 0.043(5) 0.040(5) 0.065(6) 0.001(4) -0.018(4) -0.019(4)
C14 0.057(6) 0.048(5) 0.084(8) -0.009(5) -0.026(6) -0.019(5)
C15 0.046(5) 0.048(5) 0.060(6) 0.003(4) -0.030(4) -0.026(4)
C16 0.027(4) 0.042(4) 0.070(6) 0.003(4) -0.014(4) -0.023(4)
C17 0.036(4) 0.037(4) 0.056(5) 0.011(4) -0.015(4) -0.017(4)
C18 0.055(5) 0.037(4) 0.060(6) 0.001(4) -0.018(5) -0.023(4)
C19 0.066(6) 0.046(5) 0.072(7) 0.020(5) -0.030(6) -0.020(5)
C20 0.045(5) 0.035(5) 0.084(7) 0.004(5) -0.012(5) -0.011(4)
C21 0.053(5) 0.040(5) 0.062(6) -0.005(4) -0.009(5) -0.019(4)
C22 0.053(5) 0.040(5) 0.051(5) 0.010(4) -0.009(4) -0.017(4)
C23 0.067(7) 0.049(6) 0.109(9) 0.023(6) -0.040(7) -0.027(5)
C24 0.054(5) 0.040(4) 0.050(5) 0.005(4) -0.017(4) -0.028(4)
C25 0.084(8) 0.042(5) 0.097(9) 0.013(6) -0.055(7) -0.030(6)
C26 0.058(5) 0.044(5) 0.062(6) 0.011(4) -0.031(5) -0.032(4)
C27 0.041(4) 0.051(5) 0.039(4) 0.007(4) -0.016(4) -0.027(4)
C28 0.036(4) 0.050(5) 0.045(5) 0.002(4) -0.011(4) -0.022(4)
C29 0.052(5) 0.060(6) 0.056(6) 0.018(4) -0.021(4) -0.038(5)
C30 0.055(6) 0.075(7) 0.065(6) 0.018(5) -0.031(5) -0.041(5)
C31 0.038(5) 0.089(7) 0.049(5) 0.018(5) -0.018(4) -0.037(5)
C32 0.048(5) 0.051(5) 0.069(6) 0.005(5) -0.028(5) -0.020(4)
C33 0.040(5) 0.057(5) 0.062(6) -0.001(4) -0.023(4) -0.026(4)
C34 0.042(6) 0.118(11) 0.116(10) 0.041(8) -0.042(6) -0.036(7)
C35 0.042(5) 0.033(4) 0.057(5) 0.011(4) -0.023(4) -0.023(4)
C36 0.053(6) 0.029(4) 0.077(7) 0.012(4) -0.021(5) -0.012(4)
C37 0.033(4) 0.029(4) 0.051(5) 0.001(3) -0.013(4) -0.004(3)
C38 0.033(4) 0.024(4) 0.067(6) 0.000(4) -0.021(4) -0.011(3)
C39 0.039(4) 0.022(4) 0.064(6) 0.004(4) -0.020(4) -0.012(3)
C40 0.038(4) 0.032(4) 0.052(5) 0.007(4) -0.025(4) -0.017(4)
C41 0.040(5) 0.032(4) 0.056(5) -0.002(4) -0.013(4) -0.015(4)
C42 0.042(5) 0.022(4) 0.072(6) 0.008(4) -0.035(5) -0.005(3)
C43 0.051(5) 0.032(4) 0.059(6) 0.010(4) -0.025(5) -0.018(4)
C44 0.044(5) 0.030(4) 0.050(5) 0.003(3) -0.016(4) -0.017(4)
C45 0.050(6) 0.035(5) 0.079(7) -0.001(5) -0.020(5) 0.010(4)

loop_
_atom_type_symbol
_atom_type_description
_atom_type_scat_dispersion_real
_atom_type_scat_dispersion_imag
_atom_type_scat_source
C C 0.0181 0.0091 'International Tables Vol C Tables 4.2.6.8 and 6.1.1.4'
H H 0.0000 0.0000 'International Tables Vol C Tables 4.2.6.8 and 6.1.1.4'
N N 0.0311 0.0180 'International Tables Vol C Tables 4.2.6.8 and 6.1.1.4'
O O 0.0492 0.0322 'International Tables Vol C Tables 4.2.6.8 and 6.1.1.4'
Dy Dy -9.8046 9.8477 'International Tables Vol C Tables 4.2.6.8 and 6.1.1.4'
F F 0.0727 0.0534 'International Tables Vol C Tables 4.2.6.8 and 6.1.1.4'

loop_
_geom_angle_atom_site_label_1
_geom_angle_atom_site_label_2
_geom_angle_atom_site_label_3
_geom_angle
O1 Dy1 O5 88.0(2)
O1 Dy1 O8 140.71(19)
O5 Dy1 O8 75.76(19)
O1 Dy1 O2 71.2(2)
O5 Dy1 O2 78.70(19)
O8 Dy1 O2 70.6(2)
O1 Dy1 O7 147.2(2)
O5 Dy1 O7 97.1(2)
O8 Dy1 O7 71.31(19)
O2 Dy1 O7 141.6(2)
O1 Dy1 O4 76.2(2)
O5 Dy1 O4 72.39(18)
O8 Dy1 O4 129.3(2)
O2 Dy1 O4 136.71(19)
O7 Dy1 O4 74.7(2)
O1 Dy1 N1 78.9(2)
O5 Dy1 N1 150.0(2)
O8 Dy1 N1 130.0(2)
O2 Dy1 N1 121.0(2)
O7 Dy1 N1 80.8(2)
O4 Dy1 N1 78.28(19)
O1 Dy1 N2 103.3(2)
O5 Dy1 N2 146.0(2)
O8 Dy1 N2 75.4(2)
O2 Dy1 N2 75.06(19)
O7 Dy1 N2 90.3(2)
O4 Dy1 N2 141.19(18)
N1 Dy1 N2 63.9(2)
C1 N1 C12 117.9(7)
C1 N1 Dy1 122.6(6)
C12 N1 Dy1 119.1(5)
C10 N2 C11 118.9(7)
C10 N2 Dy1 122.3(5)
C11 N2 Dy1 118.7(5)
C13 O1 Dy1 133.1(6)
C16 O2 Dy1 138.1(5)
C20 O3 C23 118.2(8)
C24 O4 Dy1 133.3(5)
C27 O5 Dy1 139.0(5)
C31 O6 C34 117.9(8)
C35 O7 Dy1 132.8(5)
C38 O8 Dy1 136.5(5)
C42 O9 C45 119.4(7)
N1 C1 C2 123.2(9)
C3 C2 C1 119.5(9)
C2 C3 C4 119.7(8)
C3 C4 C12 117.5(8)
C3 C4 C5 123.3(7)
C12 C4 C5 119.2(8)
C6 C5 C4 121.4(8)
C5 C6 C7 122.0(8)
C8 C7 C6 124.9(8)
C8 C7 C11 116.4(7)
C6 C7 C11 118.7(8)
C9 C8 C7 121.1(8)
C8 C9 C10 118.4(8)
N2 C10 C9 123.3(7)
N2 C11 C12 119.1(7)
N2 C11 C7 122.0(7)
C12 C11 C7 118.9(7)
N1 C12 C11 118.1(7)
N1 C12 C4 122.1(8)
C11 C12 C4 119.7(8)
O1 C13 C15 128.2(9)
O1 C13 C14 112.7(8)
C15 C13 C14 119.1(9)
F3 C14 F1 106.0(8)
F3 C14 F2 107.6(9)
F1 C14 F2 106.6(8)
F3 C14 C13 109.9(7)
F1 C14 C13 112.0(9)
F2 C14 C13 114.3(8)
C13 C15 C16 121.9(8)
O2 C16 C15 120.8(8)
O2 C16 C17 116.6(8)
C15 C16 C17 122.5(8)
C18 C17 C22 116.8(8)
C18 C17 C16 124.4(8)
C22 C17 C16 118.8(8)
C17 C18 C19 122.9(9)
C20 C19 C18 118.3(9)
O3 C20 C19 124.9(9)
O3 C20 C21 115.5(9)
C19 C20 C21 119.7(8)
C22 C21 C20 120.4(9)
C21 C22 C17 121.9(8)
O4 C24 C26 128.5(8)
O4 C24 C25 112.7(7)
C26 C24 C25 118.8(7)
F5 C25 F6 107.2(8)
F5 C25 F4 107.5(10)
F6 C25 F4 107.0(10)
F5 C25 C24 111.9(9)
F6 C25 C24 110.5(10)
F4 C25 C24 112.4(7)
C24 C26 C27 122.4(7)
O5 C27 C26 123.2(7)
O5 C27 C28 116.1(7)
C26 C27 C28 120.6(7)
C33 C28 C29 117.9(7)
C33 C28 C27 117.7(7)
C29 C28 C27 124.3(8)
C30 C29 C28 120.1(9)
C29 C30 C31 121.6(9)
O6 C31 C30 117.1(9)
O6 C31 C32 123.0(9)
C30 C31 C32 119.8(8)
C33 C32 C31 118.3(9)
C32 C33 C28 122.2(8)
O7 C35 C37 129.0(7)
O7 C35 C36 115.1(7)
C37 C35 C36 115.5(8)
F8 C36 F7 110.4(9)
F8 C36 F9 106.0(7)
F7 C36 F9 106.0(8)
F8 C36 C35 110.9(8)
F7 C36 C35 114.1(7)
F9 C36 C35 109.0(8)
C35 C37 C38 120.5(8)
O8 C38 C37 122.1(7)
O8 C38 C39 115.9(7)
C37 C38 C39 121.8(8)
C44 C39 C40 119.3(7)
C44 C39 C38 117.9(8)
C40 C39 C38 122.8(7)
C39 C40 C41 121.2(7)
C42 C41 C40 117.7(8)
O9 C42 C43 115.9(7)
O9 C42 C41 123.4(9)
C43 C42 C41 120.7(7)
C44 C43 C42 120.4(8)
C43 C44 C39 120.6(9)

loop_
_geom_bond_atom_site_label_1
_geom_bond_atom_site_label_2
_geom_bond_distance
Dy1 O1 2.305(7)
Dy1 O5 2.307(5)
Dy1 O8 2.312(6)
Dy1 O2 2.318(5)
Dy1 O7 2.337(6)
Dy1 O4 2.350(5)
Dy1 N1 2.554(6)
Dy1 N2 2.571(6)
F1 C14 1.331(11)
F2 C14 1.339(11)
F3 C14 1.332(11)
F4 C25 1.325(10)
F5 C25 1.312(13)
F6 C25 1.311(13)
F7 C36 1.312(11)
F8 C36 1.315(10)
F9 C36 1.345(10)
N1 C1 1.317(10)
N1 C12 1.359(10)
N2 C10 1.326(10)
N2 C11 1.342(9)
O1 C13 1.267(10)
O2 C16 1.259(10)
O3 C20 1.363(10)
O3 C23 1.443(12)
O4 C24 1.258(9)
O5 C27 1.241(9)
O6 C31 1.363(10)
O6 C34 1.414(13)
O7 C35 1.261(10)
O8 C38 1.274(10)
O9 C42 1.367(8)
O9 C45 1.415(11)
C1 C2 1.408(11)
C2 C3 1.342(13)
C3 C4 1.404(12)
C4 C12 1.419(10)
C4 C5 1.422(12)
C5 C6 1.330(13)
C6 C7 1.412(11)
C7 C8 1.406(12)
C7 C11 1.446(10)
C8 C9 1.352(12)
C9 C10 1.412(11)
C11 C12 1.419(11)
C13 C15 1.376(11)
C13 C14 1.525(13)
C15 C16 1.416(12)
C16 C17 1.496(11)
C17 C18 1.376(11)
C17 C22 1.390(12)
C18 C19 1.395(11)
C19 C20 1.380(14)
C20 C21 1.389(13)
C21 C22 1.359(11)
C24 C26 1.376(11)
C24 C25 1.543(12)
C26 C27 1.413(11)
C27 C28 1.500(10)
C28 C33 1.392(11)
C28 C29 1.393(11)
C29 C30 1.361(11)
C30 C31 1.378(13)
C31 C32 1.388(12)
C32 C33 1.384(11)
C35 C37 1.406(10)
C35 C36 1.551(11)
C37 C38 1.415(11)
C38 C39 1.490(10)
C39 C44 1.382(11)
C39 C40 1.383(12)
C40 C41 1.415(10)
C41 C42 1.391(11)
C42 C43 1.389(13)
C43 C44 1.372(10)
